data_7200519
loop_
_publ_author_name
'Cunha-Silva, Lu\'is'
'Lima, S\'ergio'
'Ananias, Duarte'
'Silva, Patr\'icia'
'Mafra, Lu\'is'
'Carlos, Lu\'is D.'
'Pillinger, Martyn'
'Valente, Anabela A.'
'Almeida Paz, Filipe A.'
'Rocha, Jo\~ao'

_publ_section_title
;
 Multi-functional rare-earth hybrid layered networks: photoluminescence
 and catalysis studies
;
_journal_issue 17
_journal_name_full 'Journal of Materials Chemistry'
_journal_page_first 2618
_journal_paper_doi 10.1039/b817381h
_journal_volume 19
_journal_year 2009
_chemical_formula_moiety 'C4 H10 La N O9 P2'
_chemical_formula_sum 'C4 H10 La N O9 P2'
_chemical_formula_weight 416.98
_chemical_name_systematic
;
?
;
_space_group_IT_number 61
_symmetry_cell_setting orthorhombic
_symmetry_space_group_name_Hall '-P 2ac 2ab'
_symmetry_space_group_name_H-M 'P b c a'
_atom_sites_solution_hydrogens geom
_atom_sites_solution_primary direct
_atom_sites_solution_secondary difmap
_audit_creation_date '11 October 2008'
_audit_creation_method 'SHELXL-97 plus manual editing'
_cell_angle_alpha 90.00
_cell_angle_beta 90.00
_cell_angle_gamma 90.00
_cell_formula_units_Z 8
_cell_length_a 9.9654(8)
_cell_length_b 10.4467(9)
_cell_length_c 20.708(2)
_cell_measurement_temperature 100(2)
_cell_volume 2155.8(3)
_computing_cell_refinement CrysAllisRED
_computing_data_collection CrysAllisCCD
_computing_data_reduction CrysAllisRED
_computing_molecular_graphics 'DIAMOND (Brandenburg, 2006)'
_computing_publication_material 'SHELXTL v.6.14 (Sheldrick, 2002)'
_computing_structure_refinement 'SHELXL-97 (Sheldrick, 1997)'
_computing_structure_solution 'SHELXS-97 (Sheldrick, 1990)'
_diffrn_ambient_temperature 100(2)
_diffrn_measured_fraction_theta_full 0.960
_diffrn_measured_fraction_theta_max 0.960
_diffrn_radiation_monochromator silicon
_diffrn_radiation_source 'Snchrotron, BM01a at ESRF'
_diffrn_radiation_type Synchrotron
_diffrn_radiation_wavelength 0.71013
_diffrn_reflns_av_R_equivalents 0.2071
_diffrn_reflns_av_sigmaI/netI 0.1108
_diffrn_reflns_limit_h_max 8
_diffrn_reflns_limit_h_min -11
_diffrn_reflns_limit_k_max 9
_diffrn_reflns_limit_k_min -12
_diffrn_reflns_limit_l_max 25
_diffrn_reflns_limit_l_min -24
_diffrn_reflns_number 8759
_diffrn_reflns_theta_full 26.35
_diffrn_reflns_theta_max 26.35
_diffrn_reflns_theta_min 4.02
_exptl_absorpt_coefficient_mu 4.299
_exptl_absorpt_correction_T_max 0.9190
_exptl_absorpt_correction_T_min 0.9190
_exptl_absorpt_correction_type none
_exptl_crystal_colour Colourless
_exptl_crystal_density_diffrn 2.569
_exptl_crystal_density_method 'not measured'
_exptl_crystal_description Plate
_exptl_crystal_F_000 1600
_exptl_crystal_size_max 0.02
_exptl_crystal_size_mid 0.02
_exptl_crystal_size_min 0.02
_refine_diff_density_max 12.407
_refine_diff_density_min -3.824
_refine_diff_density_rms 0.693
_refine_ls_extinction_method none
_refine_ls_goodness_of_fit_ref 1.157
_refine_ls_hydrogen_treatment constr
_refine_ls_matrix_type full
_refine_ls_number_parameters 85
_refine_ls_number_reflns 2113
_refine_ls_number_restraints 0
_refine_ls_restrained_S_all 1.157
_refine_ls_R_factor_all 0.2022
_refine_ls_R_factor_gt 0.1909
_refine_ls_shift/su_max 0.000
_refine_ls_shift/su_mean 0.000
_refine_ls_structure_factor_coef Fsqd
_refine_ls_weighting_details 'calc w=1/[\s^2^(Fo^2^)+(0.1470P)^2^+954.0359P] where P=(Fo^2^+2Fc^2^)/3'
_refine_ls_weighting_scheme calc
_refine_ls_wR_factor_gt 0.4470
_refine_ls_wR_factor_ref 0.4537
_reflns_number_gt 1797
_reflns_number_total 2113
_reflns_threshold_expression >2sigma(I)
_cod_data_source_file b817381h.txt
_cod_data_source_block 02s
_cod_depositor_comments
;
The following automatic conversions were performed:
'_symmetry_cell_setting' value 'Orthorhombic' changed to 'orthorhombic'
according to '/home/saulius/struct/CIF-dictionaries/cif_core.dic'
dictionary named 'cif_core.dic' version 2.4.1 from
2010-06-29.

'_exptl_absorpt_correction_type' value 'None' changed to
'none' according to '/home/saulius/struct/CIF-dictionaries/cif_core.dic'
dictionary named 'cif_core.dic' version 2.4.1 from 2010-06-29.

Automatic conversion script
Id: cif_fix_enum 1527 2010-12-29 10:47:43Z saulius 
;
_cod_database_code 7200519

loop_
_symmetry_equiv_pos_as_xyz
'x, y, z'
'-x+1/2, -y, z+1/2'
'x+1/2, -y+1/2, -z'
'-x, y+1/2, -z+1/2'
'-x, -y, -z'
'x-1/2, y, -z-1/2'
'-x-1/2, y-1/2, z'
'x, -y-1/2, z-1/2'

loop_
_atom_site_label
_atom_site_type_symbol
_atom_site_fract_x
_atom_site_fract_y
_atom_site_fract_z
_atom_site_U_iso_or_equiv
_atom_site_adp_type
_atom_site_occupancy
_atom_site_symmetry_multiplicity
_atom_site_calc_flag
_atom_site_refinement_flags
_atom_site_disorder_assembly
_atom_site_disorder_group
La1 La 0.35885(18) 0.54169(19) 0.33890(10) 0.0111(7) Uani 1 1 d . . .
P1 P 1.0897(9) 0.7188(8) 0.4201(4) 0.0115(18) Uani 1 1 d . . .
P2 P 1.0143(9) 0.3810(9) 0.3102(5) 0.0117(18) Uani 1 1 d . . .
O2 O 0.528(3) 0.592(3) 0.4371(12) 0.016(5) Uiso 1 1 d . . .
C1 C 0.631(3) 0.555(3) 0.4058(15) 0.009(6) Uiso 1 1 d . . .
O4 O 1.133(3) 0.843(3) 0.4016(12) 0.017(5) Uiso 1 1 d . . .
O6 O 0.920(3) 0.438(2) 0.2589(11) 0.014(5) Uiso 1 1 d . . .
O8 O 1.158(3) 0.430(3) 0.3028(12) 0.017(6) Uiso 1 1 d . . .
O1 O 0.623(3) 0.491(3) 0.3547(12) 0.018(5) Uiso 1 1 d . . .
O7 O 1.005(3) 0.235(2) 0.3117(11) 0.013(5) Uiso 1 1 d . . .
O5 O 1.194(2) 0.616(2) 0.4189(11) 0.013(5) Uiso 1 1 d . . .
O1W O 0.238(3) 0.688(2) 0.2552(11) 0.013(5) Uiso 1 1 d . . .
O3 O 1.013(3) 0.715(2) 0.4856(11) 0.015(5) Uiso 1 1 d . . .
H3 H 1.0506 0.7644 0.5120 0.018 Uiso 1 1 calc R . .
C2 C 0.769(4) 0.592(4) 0.4291(17) 0.017(7) Uiso 1 1 d . . .
H2A H 0.7715 0.6844 0.4398 0.021 Uiso 1 1 calc R . .
H2B H 0.7927 0.5429 0.4684 0.021 Uiso 1 1 calc R . .
C3 C 0.945(4) 0.437(4) 0.386(2) 0.024(9) Uiso 1 1 d . . .
H3A H 0.8843 0.3709 0.4043 0.029 Uiso 1 1 calc R . .
H3B H 1.0186 0.4512 0.4176 0.029 Uiso 1 1 calc R . .
N1 N 0.866(3) 0.563(3) 0.3761(13) 0.008(5) Uiso 1 1 d . . .
H1 H 0.8158 0.5526 0.3387 0.009 Uiso 1 1 calc R . .
C4 C 0.960(4) 0.680(4) 0.364(2) 0.027(9) Uiso 1 1 d . . .
H4A H 0.9022 0.7565 0.3597 0.033 Uiso 1 1 calc R . .
H4B H 1.0036 0.6666 0.3214 0.033 Uiso 1 1 calc R . .

loop_
_atom_site_aniso_label
_atom_site_aniso_U_11
_atom_site_aniso_U_22
_atom_site_aniso_U_33
_atom_site_aniso_U_23
_atom_site_aniso_U_13
_atom_site_aniso_U_12
La1 0.0027(10) 0.0027(10) 0.0280(12) -0.0006(7) -0.0004(7) -0.0006(7)
P1 0.007(4) 0.005(4) 0.022(5) 0.001(3) 0.002(3) 0.000(3)
P2 0.002(4) 0.007(4) 0.026(5) -0.002(3) -0.001(3) 0.002(3)

loop_
_atom_type_symbol
_atom_type_description
_atom_type_scat_dispersion_real
_atom_type_scat_dispersion_imag
_atom_type_scat_source
C C 0.0033 0.0016 'International Tables Vol C Tables 4.2.6.8 and 6.1.1.4'
H H 0.0000 0.0000 'International Tables Vol C Tables 4.2.6.8 and 6.1.1.4'
N N 0.0061 0.0033 'International Tables Vol C Tables 4.2.6.8 and 6.1.1.4'
O O 0.0106 0.0060 'International Tables Vol C Tables 4.2.6.8 and 6.1.1.4'
P P 0.1023 0.0942 'International Tables Vol C Tables 4.2.6.8 and 6.1.1.4'
La La -0.2871 2.4523 'International Tables Vol C Tables 4.2.6.8 and 6.1.1.4'

loop_
_geom_angle_atom_site_label_1
_geom_angle_atom_site_label_2
_geom_angle_atom_site_label_3
_geom_angle
_geom_angle_site_symmetry_1
_geom_angle_site_symmetry_3
_geom_angle_publ_flag
O6 La1 O8 74.3(9) 6_556 1_455 ?
O6 La1 O4 93.1(8) 6_556 7_755 ?
O8 La1 O4 77.5(9) 1_455 7_755 ?
O6 La1 O5 152.7(8) 6_556 1_455 ?
O8 La1 O5 79.0(8) 1_455 1_455 ?
O4 La1 O5 86.2(8) 7_755 1_455 ?
O6 La1 O7 92.3(8) 6_556 7_765 ?
O8 La1 O7 139.9(8) 1_455 7_765 ?
O4 La1 O7 141.9(8) 7_755 7_765 ?
O5 La1 O7 105.0(8) 1_455 7_765 ?
O6 La1 O1W 79.5(8) 6_556 . ?
O8 La1 O1W 72.4(8) 1_455 . ?
O4 La1 O1W 149.9(8) 7_755 . ?
O5 La1 O1W 87.4(8) 1_455 . ?
O7 La1 O1W 68.0(8) 7_765 . ?
O6 La1 O2 125.0(8) 6_556 . ?
O8 La1 O2 147.1(8) 1_455 . ?
O4 La1 O2 75.2(8) 7_755 . ?
O5 La1 O2 81.2(8) 1_455 . ?
O7 La1 O2 70.9(8) 7_765 . ?
O1W La1 O2 132.6(8) . . ?
O6 La1 O1 76.4(8) 6_556 . ?
O8 La1 O1 138.0(8) 1_455 . ?
O4 La1 O1 74.8(8) 7_755 . ?
O5 La1 O1 129.1(8) 1_455 . ?
O7 La1 O1 70.0(8) 7_765 . ?
O1W La1 O1 130.1(8) . . ?
O2 La1 O1 48.6(8) . . ?
O4 P1 O5 116.2(15) . . ?
O4 P1 O3 114.1(15) . . ?
O5 P1 O3 109.7(14) . . ?
O4 P1 C4 104.5(19) . . ?
O5 P1 C4 109.1(18) . . ?
O3 P1 C4 102.0(18) . . ?
O7 P2 O8 113.0(15) . . ?
O7 P2 O6 111.3(14) . . ?
O8 P2 O6 112.1(14) . . ?
O7 P2 C3 106.3(17) . . ?
O8 P2 C3 109.6(17) . . ?
O6 P2 C3 104.0(17) . . ?
C1 O2 La1 93.4(19) . . ?
O1 C1 O2 123(3) . . ?
O1 C1 C2 118(3) . . ?
O2 C1 C2 120(3) . . ?
P1 O4 La1 158.2(17) . 7_765 ?
P2 O6 La1 157.1(15) . 6_656 ?
P2 O8 La1 154.2(15) . 1_655 ?
C1 O1 La1 93(2) . . ?
P2 O7 La1 141.4(15) . 7_755 ?
P1 O5 La1 134.6(14) . 1_655 ?
P1 O3 H3 109.5 . . ?
N1 C2 C1 108(3) . . ?
N1 C2 H2A 110.1 . . ?
C1 C2 H2A 110.1 . . ?
N1 C2 H2B 110.1 . . ?
C1 C2 H2B 110.1 . . ?
H2A C2 H2B 108.5 . . ?
N1 C3 P2 110(3) . . ?
N1 C3 H3A 109.6 . . ?
P2 C3 H3A 109.6 . . ?
N1 C3 H3B 109.6 . . ?
P2 C3 H3B 109.6 . . ?
H3A C3 H3B 108.1 . . ?
C2 N1 C3 114(3) . . ?
C2 N1 C4 111(3) . . ?
C3 N1 C4 113(3) . . ?
C2 N1 H1 106.5 . . ?
C3 N1 H1 106.5 . . ?
C4 N1 H1 106.5 . . ?
N1 C4 P1 120(3) . . ?
N1 C4 H4A 107.2 . . ?
P1 C4 H4A 107.2 . . ?
N1 C4 H4B 107.2 . . ?
P1 C4 H4B 107.2 . . ?
H4A C4 H4B 106.8 . . ?

loop_
_geom_bond_atom_site_label_1
_geom_bond_atom_site_label_2
_geom_bond_distance
_geom_bond_site_symmetry_2
_geom_bond_publ_flag
La1 O6 2.38(2) 6_556 ?
La1 O8 2.43(3) 1_455 ?
La1 O4 2.45(3) 7_755 ?
La1 O5 2.46(2) 1_455 ?
La1 O7 2.50(3) 7_765 ?
La1 O1W 2.60(2) . ?
La1 O2 2.69(3) . ?
La1 O1 2.70(3) . ?
P1 O4 1.41(3) . ?
P1 O5 1.49(3) . ?
P1 O3 1.56(2) . ?
P1 C4 1.78(4) . ?
P2 O7 1.52(3) . ?
P2 O8 1.53(3) . ?
P2 O6 1.54(3) . ?
P2 C3 1.82(4) . ?
O2 C1 1.27(4) . ?
C1 O1 1.25(4) . ?
C1 C2 1.51(5) . ?
O4 La1 2.45(3) 7_765 ?
O6 La1 2.38(2) 6_656 ?
O8 La1 2.43(3) 1_655 ?
O7 La1 2.50(3) 7_755 ?
O5 La1 2.46(2) 1_655 ?
O3 H3 0.8400 . ?
C2 N1 1.49(4) . ?
C2 H2A 0.9900 . ?
C2 H2B 0.9900 . ?
C3 N1 1.55(5) . ?
C3 H3A 0.9900 . ?
C3 H3B 0.9900 . ?
N1 C4 1.56(5) . ?
N1 H1 0.9300 . ?
C4 H4A 0.9900 . ?
C4 H4B 0.9900 . ?

loop_
_geom_hbond_atom_site_label_D
_geom_hbond_atom_site_label_H
_geom_hbond_atom_site_label_A
_geom_hbond_distance_DH
_geom_hbond_distance_HA
_geom_hbond_distance_DA
_geom_hbond_angle_DHA
_geom_hbond_site_symmetry_A
N1 H1 O1 0.93 2.05 2.58(4) 114.2 .
N1 H1 O6 0.93 2.29 2.81(4) 114.7 .
O3 H3 O2 0.84 1.84 2.58(4) 144.5 3_566
N1 H1 O1W 0.93 2.52 3.27(4) 137.7 6_656

loop_
_geom_torsion_atom_site_label_1
_geom_torsion_atom_site_label_2
_geom_torsion_atom_site_label_3
_geom_torsion_atom_site_label_4
_geom_torsion
_geom_torsion_site_symmetry_1
_geom_torsion_site_symmetry_2
_geom_torsion_site_symmetry_3
_geom_torsion_site_symmetry_4
_geom_torsion_publ_flag
O6 La1 O2 C1 6(2) 6_556 . . . ?
O8 La1 O2 C1 125(2) 1_455 . . . ?
O4 La1 O2 C1 90(2) 7_755 . . . ?
O5 La1 O2 C1 178(2) 1_455 . . . ?
O7 La1 O2 C1 -73(2) 7_765 . . . ?
O1W La1 O2 C1 -104(2) . . . . ?
O1 La1 O2 C1 7.2(19) . . . . ?
La1 O2 C1 O1 -14(4) . . . . ?
La1 O2 C1 C2 163(3) . . . . ?
O5 P1 O4 La1 120(4) . . . 7_765 ?
O3 P1 O4 La1 -111(4) . . . 7_765 ?
C4 P1 O4 La1 0(5) . . . 7_765 ?
O7 P2 O6 La1 -110(4) . . . 6_656 ?
O8 P2 O6 La1 18(4) . . . 6_656 ?
C3 P2 O6 La1 136(4) . . . 6_656 ?
O7 P2 O8 La1 -115(3) . . . 1_655 ?
O6 P2 O8 La1 118(3) . . . 1_655 ?
C3 P2 O8 La1 3(4) . . . 1_655 ?
O2 C1 O1 La1 14(4) . . . . ?
C2 C1 O1 La1 -163(3) . . . . ?
O6 La1 O1 C1 172(2) 6_556 . . . ?
O8 La1 O1 C1 -141(2) 1_455 . . . ?
O4 La1 O1 C1 -91(2) 7_755 . . . ?
O5 La1 O1 C1 -19(2) 1_455 . . . ?
O7 La1 O1 C1 74(2) 7_765 . . . ?
O1W La1 O1 C1 109(2) . . . . ?
O2 La1 O1 C1 -7.3(19) . . . . ?
O8 P2 O7 La1 25(3) . . . 7_755 ?
O6 P2 O7 La1 152(2) . . . 7_755 ?
C3 P2 O7 La1 -95(2) . . . 7_755 ?
O4 P1 O5 La1 -50(2) . . . 1_655 ?
O3 P1 O5 La1 178.4(17) . . . 1_655 ?
C4 P1 O5 La1 67(3) . . . 1_655 ?
O1 C1 C2 N1 11(4) . . . . ?
O2 C1 C2 N1 -167(3) . . . . ?
O7 P2 C3 N1 -144(2) . . . . ?
O8 P2 C3 N1 94(3) . . . . ?
O6 P2 C3 N1 -26(3) . . . . ?
C1 C2 N1 C3 -101(3) . . . . ?
C1 C2 N1 C4 132(3) . . . . ?
P2 C3 N1 C2 160(2) . . . . ?
P2 C3 N1 C4 -73(3) . . . . ?
C2 N1 C4 P1 73(4) . . . . ?
C3 N1 C4 P1 -55(4) . . . . ?
O4 P1 C4 N1 -167(3) . . . . ?
O5 P1 C4 N1 68(3) . . . . ?
O3 P1 C4 N1 -48(3) . . . . ?
